data_2009267
loop_
_publ_author_name
'Arranz-Mascar\'os, Paloma'
'Godino, M. Luz'
'L\'opez, Rafael'
'Cuesta, Rafael'
'Valenzuela-Calahorro, Crist\'obal'
'Mart\'in-Ramos, Daniel'

_publ_section_title
;Hexaaquazinc(II)
 bis[<i>N</i>-(4-amino-1-methyl-5-nitroso-6-oxo-1,6-dihydropyrimidin-2-yl)glycinate]
 dihydrate
;
_journal_issue 12
_journal_name_full 'Acta Crystallographica Section C'
_journal_page_first 2049
_journal_page_last 2051
_journal_paper_doi 10.1107/S0108270199009518
_journal_volume 55
_journal_year 1999
_chemical_formula_moiety '[Zn (H2 O)6] (C7 H9 N5 O4)2, 2H2 O'
_chemical_formula_sum 'C14 H32 N10 O16 Zn'
_chemical_formula_weight 661.87
_chemical_melting_point 'no mesured'
_chemical_name_systematic
;(4-amino-1-methyl-5-nitroso-6-oxo-1,6-dihydropyrimidin-2-yl)glicinato
 hexaaaquo
zinc(II)
;
_space_group_IT_number 14
_symmetry_cell_setting monoclinic
_symmetry_space_group_name_Hall '-P 2yn'
_symmetry_space_group_name_H-M 'P 1 21/n 1'
_audit_creation_method SHELXL-97
_cell_angle_alpha 90.00
_cell_angle_beta 96.998(6)
_cell_angle_gamma 90.00
_cell_formula_units_Z 2
_cell_length_a 6.9473(6)
_cell_length_b 7.4535(6)
_cell_length_c 25.0846(17)
_cell_measurement_reflns_used 25
_cell_measurement_temperature 273(2)
_cell_measurement_theta_max 45
_cell_measurement_theta_min 15
_cell_volume 1289.25(18)
_computing_cell_refinement XSCANS
_computing_data_collection 'XSCANS (Siemens, 1994)'
_computing_data_reduction XSCANS
_computing_molecular_graphics 'PLUTON (Spek, 1995)'
_computing_publication_material SHELXL97
_computing_structure_refinement 'SHELXL97 (Sheldrick, 1997b)'
_computing_structure_solution 'SHELXS97 (Sheldrick, 1997a)'
_diffrn_ambient_temperature 273(2)
_diffrn_measured_fraction_theta_full 0.921
_diffrn_measured_fraction_theta_max 0.921
_diffrn_measurement_device_type 'Siemens P4'
_diffrn_measurement_method 2\q/\w
_diffrn_radiation_monochromator graphite
_diffrn_radiation_source 'fine-focus sealed tube'
_diffrn_radiation_type MoK\a
_diffrn_radiation_wavelength 0.71073
_diffrn_reflns_av_R_equivalents 0.031
_diffrn_reflns_av_sigmaI/netI 0.0454
_diffrn_reflns_limit_h_max 9
_diffrn_reflns_limit_h_min -1
_diffrn_reflns_limit_k_max 10
_diffrn_reflns_limit_k_min -1
_diffrn_reflns_limit_l_max 35
_diffrn_reflns_limit_l_min -35
_diffrn_reflns_number 5178
_diffrn_reflns_theta_full 29.99
_diffrn_reflns_theta_max 29.99
_diffrn_reflns_theta_min 1.64
_diffrn_standards_decay_% 1.2
_diffrn_standards_interval_count 2.4
_diffrn_standards_interval_time 120
_diffrn_standards_number 4
_exptl_absorpt_coefficient_mu 1.048
_exptl_absorpt_correction_T_max 0.855
_exptl_absorpt_correction_T_min 0.788
_exptl_absorpt_correction_type 'empirical (North et al., 1968)'
_exptl_crystal_colour pink
_exptl_crystal_density_diffrn 1.705
_exptl_crystal_density_method 'not measured'
_exptl_crystal_description block
_exptl_crystal_F_000 688
_exptl_crystal_size_max 0.25
_exptl_crystal_size_mid 0.20
_exptl_crystal_size_min 0.15
_refine_diff_density_max 0.385
_refine_diff_density_min -0.293
_refine_ls_extinction_method none
_refine_ls_goodness_of_fit_ref 0.985
_refine_ls_hydrogen_treatment mixed
_refine_ls_matrix_type full
_refine_ls_number_parameters 235
_refine_ls_number_reflns 3715
_refine_ls_number_restraints 14
_refine_ls_restrained_S_all 0.983
_refine_ls_R_factor_all 0.058
_refine_ls_R_factor_gt 0.034
_refine_ls_shift/su_max <0.001
_refine_ls_shift/su_mean 0.000
_refine_ls_structure_factor_coef Fsqd
_refine_ls_weighting_details 'w = 1/[\s^2^(Fo^2^)+(0.0432P)^2^+0.0019P] where P = (Fo^2^+2Fc^2^)/3'
_refine_ls_weighting_scheme calc
_refine_ls_wR_factor_ref 0.087
_reflns_number_gt 2746
_reflns_number_total 3715
_reflns_threshold_expression I>2\s(I)
_cod_data_source_file gd1042.cif
_cod_data_source_block gd1042
_cod_depositor_comments
;
The following automatic conversions were performed:

'_refine_ls_weighting_scheme' value 'calc w =
1/[\s^2^(Fo^2^)+(0.0432P)^2^+0.0019P] where P = (Fo^2^+2Fc^2^)/3' was
changed to 'calc'. New tag '_refine_ls_weighting_details' was
created. The value of the new tag was set to 'w =
1/[\s^2^(Fo^2^)+(0.0432P)^2^+0.0019P] where P = (Fo^2^+2Fc^2^)/3'.

Automatic conversion script
Id: cif_fix_values 3143 2015-03-26 13:38:13Z robertas 
;
_cod_original_sg_symbol_H-M 'P 21/n'
_cod_database_code 2009267

loop_
_symmetry_equiv_pos_as_xyz
'x, y, z'
'-x+1/2, y+1/2, -z+1/2'
'-x, -y, -z'
'x-1/2, -y-1/2, z-1/2'

loop_
_atom_site_label
_atom_site_fract_x
_atom_site_fract_y
_atom_site_fract_z
_atom_site_U_iso_or_equiv
_atom_site_adp_type
_atom_site_calc_flag
_atom_site_refinement_flags
_atom_site_occupancy
_atom_site_disorder_assembly
_atom_site_disorder_group
_atom_site_type_symbol
Zn1 0 0 0 0.02420(9) Uani d S 1 . . Zn
O1W 0.1480(3) 0.1894(2) 0.05479(6) 0.0436(4) Uani d D 1 . . O
H1WA 0.112(4) 0.215(4) 0.0862(11) 0.061(8) Uiso d D 1 . . H
H1WB 0.203(4) 0.271(4) 0.0416(11) 0.062(9) Uiso d D 1 . . H
O2W 0.0405(2) -0.19980(19) 0.05633(5) 0.0309(3) Uani d D 1 . . O
H2WA 0.128(4) -0.277(4) 0.0541(12) 0.069(9) Uiso d D 1 . . H
H2WB 0.049(3) -0.165(3) 0.0901(9) 0.035(6) Uiso d D 1 . . H
O3W 0.26157(19) -0.05805(19) -0.03021(5) 0.0276(3) Uani d D 1 . . O
H3WA 0.333(3) -0.123(3) -0.0076(9) 0.038(6) Uiso d D 1 . . H
H3WB 0.321(4) 0.042(3) -0.0328(10) 0.041(7) Uiso d D 1 . . H
N2 0.6288(2) 0.3470(2) 0.10929(6) 0.0280(3) Uani d . 1 . . N
H2 0.6406 0.2491 0.0919 0.047(7) Uiso calc R 1 . . H
O22 0.3219(2) 0.54392(18) 0.05870(6) 0.0350(3) Uani d . 1 . . O
O21 0.5167(2) 0.75760(19) 0.03471(6) 0.0396(3) Uani d . 1 . . O
N5 0.4633(3) 0.2797(2) 0.31308(6) 0.0351(4) Uani d . 1 . . N
O5 0.4464(3) 0.4183(2) 0.34296(5) 0.0447(4) Uani d . 1 . . O
C6 0.5085(3) 0.1451(2) 0.23129(7) 0.0269(3) Uani d . 1 . . C
N1 0.5438(2) 0.16893(18) 0.17811(6) 0.0263(3) Uani d . 1 . . N
C5 0.4948(3) 0.3080(2) 0.26216(7) 0.0268(3) Uani d . 1 . . C
C2 0.5768(2) 0.3375(2) 0.15872(6) 0.0236(3) Uani d . 1 . . C
C22 0.4846(3) 0.6119(2) 0.05727(7) 0.0266(3) Uani d . 1 . . C
C4 0.5151(3) 0.4785(2) 0.23603(7) 0.0263(3) Uani d . 1 . . C
N3 0.5595(2) 0.48895(19) 0.18537(6) 0.0281(3) Uani d . 1 . . N
O6 0.4891(3) -0.00571(18) 0.24886(5) 0.0422(4) Uani d . 1 . . O
N4 0.4937(3) 0.6281(2) 0.26216(7) 0.0369(4) Uani d D 1 . . N
H4A 0.460(4) 0.617(4) 0.2935(11) 0.051(7) Uiso d D 1 . . H
H4B 0.498(4) 0.737(4) 0.2443(10) 0.055(8) Uiso d D 1 . . H
C21 0.6662(3) 0.5160(2) 0.08386(7) 0.0282(3) Uani d . 1 . . C
H21A 0.7522 0.4940 0.0569 0.047(7) Uiso calc R 1 . . H
H21B 0.7333 0.5950 0.1107 0.039(6) Uiso calc R 1 . . H
C1 0.5487(4) 0.0086(3) 0.14428(7) 0.0374(4) Uani d . 1 . . C
H1A 0.6742 -0.0016 0.1322 0.079(11) Uiso calc R 1 . . H
H1B 0.4514 0.0186 0.1138 0.062(9) Uiso calc R 1 . . H
H1C 0.5239 -0.0959 0.1647 0.094(11) Uiso calc R 1 . . H
O4W 0.1133(3) 0.3880(2) 0.14676(7) 0.0452(4) Uani d D 1 . . O
H4WA 0.060(4) 0.445(4) 0.1707(12) 0.066(9) Uiso d D 1 . . H
H4WB 0.189(4) 0.458(3) 0.1334(10) 0.043(7) Uiso d D 1 . . H

loop_
_atom_site_aniso_label
_atom_site_aniso_U_11
_atom_site_aniso_U_22
_atom_site_aniso_U_33
_atom_site_aniso_U_12
_atom_site_aniso_U_13
_atom_site_aniso_U_23
Zn1 0.02786(14) 0.02423(14) 0.02142(12) 0.00065(12) 0.00669(9) 0.00301(11)
O1W 0.0587(10) 0.0410(9) 0.0324(7) -0.0226(8) 0.0102(7) -0.0080(6)
O2W 0.0379(7) 0.0302(7) 0.0260(6) 0.0058(6) 0.0094(5) 0.0063(5)
O3W 0.0310(6) 0.0253(6) 0.0277(6) 0.0005(5) 0.0088(5) 0.0058(5)
N2 0.0365(8) 0.0216(7) 0.0269(7) 0.0036(6) 0.0085(6) 0.0069(6)
O22 0.0313(7) 0.0274(6) 0.0470(7) -0.0009(5) 0.0075(6) 0.0079(6)
O21 0.0385(8) 0.0270(7) 0.0524(8) -0.0022(6) 0.0016(6) 0.0195(6)
N5 0.0544(10) 0.0261(7) 0.0264(7) -0.0019(7) 0.0108(7) 0.0018(6)
O5 0.0792(11) 0.0295(7) 0.0276(6) -0.0015(8) 0.0161(7) -0.0032(6)
C6 0.0392(9) 0.0178(7) 0.0247(7) 0.0010(7) 0.0078(7) 0.0036(6)
N1 0.0383(8) 0.0169(6) 0.0246(6) 0.0005(6) 0.0079(6) 0.0023(5)
C5 0.0395(10) 0.0167(7) 0.0246(8) -0.0016(7) 0.0059(7) 0.0035(6)
C2 0.0267(8) 0.0191(7) 0.0247(7) 0.0015(6) 0.0020(6) 0.0057(6)
C22 0.0343(9) 0.0212(8) 0.0254(7) 0.0007(7) 0.0075(6) 0.0029(6)
C4 0.0349(8) 0.0172(8) 0.0269(7) -0.0003(7) 0.0034(6) 0.0025(6)
N3 0.0404(8) 0.0177(6) 0.0267(6) -0.0011(6) 0.0062(6) 0.0045(6)
O6 0.0795(11) 0.0174(6) 0.0327(6) -0.0010(7) 0.0195(7) 0.0044(5)
N4 0.0635(12) 0.0172(7) 0.0315(8) 0.0011(8) 0.0122(8) 0.0009(6)
C21 0.0318(8) 0.0253(8) 0.0284(7) -0.0007(7) 0.0071(6) 0.0108(7)
C1 0.0644(13) 0.0206(8) 0.0293(8) -0.0010(9) 0.0148(8) -0.0014(7)
O4W 0.0597(10) 0.0348(8) 0.0438(8) -0.0046(8) 0.0170(7) -0.0093(7)

loop_
_atom_type_symbol
_atom_type_description
_atom_type_scat_dispersion_real
_atom_type_scat_dispersion_imag
_atom_type_scat_source
C C 0.0033 0.0016 'International Tables Vol C Tables 4.2.6.8 and 6.1.1.4'
H H 0.0000 0.0000 'International Tables Vol C Tables 4.2.6.8 and 6.1.1.4'
N N 0.0061 0.0033 'International Tables Vol C Tables 4.2.6.8 and 6.1.1.4'
O O 0.0106 0.0060 'International Tables Vol C Tables 4.2.6.8 and 6.1.1.4'
Zn Zn 0.2839 1.4301 'International Tables Vol C Tables 4.2.6.8 and 6.1.1.4'

loop_
_geom_angle_atom_site_label_1
_geom_angle_atom_site_label_2
_geom_angle_atom_site_label_3
_geom_angle_site_symmetry_1
_geom_angle_site_symmetry_3
_geom_angle
_geom_angle_publ_flag
O2W Zn1 O2W . 3 180.0 ?
O2W Zn1 O3W . 3 87.31(5) ?
O2W Zn1 O3W 3 3 92.69(5) ?
O2W Zn1 O3W . . 92.69(5) yes
O2W Zn1 O3W 3 . 87.31(5) ?
O3W Zn1 O3W 3 . 180.0 ?
O2W Zn1 O1W . . 91.24(6) yes
O2W Zn1 O1W 3 . 88.76(6) ?
O3W Zn1 O1W 3 . 90.08(6) ?
O3W Zn1 O1W . . 89.92(6) yes
O2W Zn1 O1W . 3 88.76(6) ?
O2W Zn1 O1W 3 3 91.24(6) ?
O3W Zn1 O1W 3 3 89.92(6) ?
O3W Zn1 O1W . 3 90.08(6) ?
O1W Zn1 O1W . 3 180.0 ?
C2 N2 C21 . . 122.56(15) ?
O5 N5 C5 . . 117.75(15) yes
O6 C6 N1 . . 120.14(15) ?
O6 C6 C5 . . 124.12(15) ?
N1 C6 C5 . . 115.74(14) ?
C2 N1 C6 . . 120.65(14) ?
C2 N1 C1 . . 121.45(14) ?
C6 N1 C1 . . 117.88(14) ?
N5 C5 C4 . . 127.43(16) ?
N5 C5 C6 . . 114.02(15) ?
C4 C5 C6 . . 118.56(14) ?
N3 C2 N2 . . 118.36(15) ?
N3 C2 N1 . . 124.75(14) ?
N2 C2 N1 . . 116.89(15) ?
O22 C22 O21 . . 125.21(17) yes
O22 C22 C21 . . 120.10(15) ?
O21 C22 C21 . . 114.68(16) ?
N4 C4 N3 . . 118.40(15) ?
N4 C4 C5 . . 119.88(16) ?
N3 C4 C5 . . 121.71(15) ?
C2 N3 C4 . . 118.20(14) ?
N2 C21 C22 . . 114.51(15) ?

loop_
_geom_bond_atom_site_label_1
_geom_bond_atom_site_label_2
_geom_bond_site_symmetry_2
_geom_bond_distance
_geom_bond_publ_flag
Zn1 O2W . 2.0485(13) yes
Zn1 O2W 3 2.0485(13) ?
Zn1 O3W 3 2.0974(13) yes
Zn1 O3W . 2.0974(13) ?
Zn1 O1W . 2.1432(14) yes
Zn1 O1W 3 2.1432(14) ?
N2 C2 . 1.335(2) yes
N2 C21 . 1.449(2) yes
O22 C22 . 1.243(2) yes
O21 C22 . 1.257(2) yes
N5 O5 . 1.290(2) yes
N5 C5 . 1.338(2) yes
C6 O6 . 1.221(2) yes
C6 N1 . 1.397(2) yes
C6 C5 . 1.450(2) yes
N1 C2 . 1.377(2) yes
N1 C1 . 1.468(2) yes
C5 C4 . 1.445(2) yes
C2 N3 . 1.325(2) yes
C22 C21 . 1.531(2) yes
C4 N4 . 1.311(2) yes
C4 N3 . 1.346(2) yes

loop_
_geom_hbond_atom_site_label_D
_geom_hbond_atom_site_label_H
_geom_hbond_atom_site_label_A
_geom_hbond_site_symmetry_A
_geom_hbond_distance_DH
_geom_hbond_distance_HA
_geom_hbond_distance_DA
_geom_hbond_angle_DHA
O1W H1WB O22 . 0.81(3) 2.22(3) 2.903(2) 142(3)
O1W H1WA O4W . 0.88(3) 1.99(3) 2.776(2) 148(3)
O2W H2WA O22 1_545 0.84(3) 1.89(3) 2.729(2) 172(3)
O2W H2WB O5 2_545 0.88(2) 1.79(2) 2.6662(19) 176(2)
O3W H3WA O21 1_545 0.86(2) 1.79(2) 2.6415(19) 170(2)
O3W H3WB O21 3_665 0.86(2) 1.88(2) 2.728(2) 172(2)
O4W H4WA O6 2 0.85(3) 2.12(3) 2.905(2) 153(3)
N2 H2 O3W 3_655 0.86 2.27 3.086(2) 159.3
N4 H4A O5 . 0.85(3) 1.94(3) 2.613(2) 135(3)
N4 H4B O6 1_565 0.93(3) 1.92(3) 2.749(2) 147(2)

loop_
_geom_torsion_atom_site_label_1
_geom_torsion_atom_site_label_2
_geom_torsion_atom_site_label_3
_geom_torsion_atom_site_label_4
_geom_torsion
_geom_torsion_publ_flag
N3 C2 N2 C21 -0.2(3) ?
N1 C2 N2 C21 179.45(15) ?
C2 N2 C21 C22 -82.8(2) ?
N2 C21 C22 O21 -179.32(15) yes
N2 C21 C22 O22 0.1(2) yes
